data_4072013
loop_
_publ_author_name
'Grushin, Vladimir V.'
'Marshall, William J.'

_publ_section_title
;
 Fluorination of Nonactivated Haloarenes via Arynes under Mild Conditions,
 Resulting from Further Studies toward Ar&#x2212;F Reductive Elimination
 from Palladium(II)
;
_journal_issue 19
_journal_name_full Organometallics
_journal_page_first 4825
_journal_paper_doi 10.1021/om800520e
_journal_volume 27
_journal_year 2008
_chemical_formula_sum 'C37 H33 I O Pd S2'
_chemical_formula_weight 791.05
_chemical_name_systematic
;
 ?
;
_space_group_IT_number 14
_symmetry_cell_setting monoclinic
_symmetry_space_group_name_Hall '-P 2ybc'
_symmetry_space_group_name_H-M 'P 1 21/c 1'
_atom_sites_solution_hydrogens geom
_atom_sites_solution_primary direct
_atom_sites_solution_secondary difmap
_audit_creation_method SHELXL-97
_cell_angle_alpha 90.00
_cell_angle_beta 101.254(3)
_cell_angle_gamma 90.00
_cell_formula_units_Z 4
_cell_length_a 10.3572(19)
_cell_length_b 15.159(3)
_cell_length_c 20.956(4)
_cell_measurement_temperature 293(2)
_cell_volume 3226.9(11)
_computing_cell_refinement 'Bruker XSCANS'
_computing_data_collection 'Bruker XSCANS'
_computing_data_reduction 'Bruker SHELXTL'
_computing_molecular_graphics 'Bruker SHELXTL'
_computing_publication_material 'Bruker SHELXTL'
_computing_structure_refinement 'SHELXL-97 (Sheldrick, 1997)'
_computing_structure_solution 'SHELXS-97 (Sheldrick, 1990)'
_diffrn_ambient_temperature 293(2)
_diffrn_measured_fraction_theta_full 0.997
_diffrn_measured_fraction_theta_max 0.997
_diffrn_measurement_device_type 'Bruker P4'
_diffrn_measurement_method '\w scans'
_diffrn_radiation_monochromator graphite
_diffrn_radiation_source 'fine-focus sealed tube'
_diffrn_radiation_type MoK\a
_diffrn_radiation_wavelength 0.71073
_diffrn_reflns_av_R_equivalents 0.0761
_diffrn_reflns_av_sigmaI/netI 0.0663
_diffrn_reflns_limit_h_max 13
_diffrn_reflns_limit_h_min -13
_diffrn_reflns_limit_k_max 19
_diffrn_reflns_limit_k_min -19
_diffrn_reflns_limit_l_max 26
_diffrn_reflns_limit_l_min -26
_diffrn_reflns_number 31571
_diffrn_reflns_theta_full 27.13
_diffrn_reflns_theta_max 27.13
_diffrn_reflns_theta_min 1.67
_exptl_absorpt_coefficient_mu 1.690
_exptl_absorpt_correction_type none
_exptl_crystal_colour orange
_exptl_crystal_density_diffrn 1.628
_exptl_crystal_density_method 'not measured'
_exptl_crystal_description ireg.plate
_exptl_crystal_F_000 1576
_exptl_crystal_size_max 0.160
_exptl_crystal_size_mid 0.120
_exptl_crystal_size_min 0.040
_refine_diff_density_max 0.990
_refine_diff_density_min -0.583
_refine_diff_density_rms 0.122
_refine_ls_extinction_method none
_refine_ls_goodness_of_fit_ref 1.009
_refine_ls_hydrogen_treatment riding
_refine_ls_matrix_type full
_refine_ls_number_parameters 380
_refine_ls_number_reflns 7129
_refine_ls_number_restraints 0
_refine_ls_restrained_S_all 1.009
_refine_ls_R_factor_all 0.0704
_refine_ls_R_factor_gt 0.0386
_refine_ls_shift/su_max 0.001
_refine_ls_shift/su_mean 0.000
_refine_ls_structure_factor_coef Fsqd
_refine_ls_weighting_details 'calc w=1/[\s^2^(Fo^2^)+(0.0247P)^2^+1.5604P] where P=(Fo^2^+2Fc^2^)/3'
_refine_ls_weighting_scheme calc
_refine_ls_wR_factor_gt 0.0691
_refine_ls_wR_factor_ref 0.0805
_reflns_number_gt 4933
_reflns_number_total 7129
_reflns_threshold_expression >2sigma(I)
_cod_data_source_file om800520e-file002.cif
_cod_data_source_block 06295
_cod_depositor_comments
;
The following automatic conversions were performed:

'_symmetry_cell_setting' value 'Monoclinic' changed to 'monoclinic'
according to /home/saulius/struct/CIF-dictionaries/cif_core.dic
dictionary named 'cif_core.dic' version 2.4.1 from 2010-06-29.

Automatic conversion script
Id: cif_fix_values 1715 2011-07-08 13:25:40Z adriana 
;
_cod_original_sg_symbol_H-M P2(1)/c
_cod_database_code 4072013

loop_
_symmetry_equiv_pos_as_xyz
'x, y, z'
'-x, y+1/2, -z+1/2'
'-x, -y, -z'
'x, -y-1/2, z-1/2'

loop_
_atom_site_label
_atom_site_type_symbol
_atom_site_fract_x
_atom_site_fract_y
_atom_site_fract_z
_atom_site_U_iso_or_equiv
_atom_site_adp_type
_atom_site_occupancy
_atom_site_symmetry_multiplicity
_atom_site_calc_flag
_atom_site_refinement_flags
I1 I 0.42458(3) 0.24871(2) 0.157756(15) 0.03216(9) Uani 1 1 d .
Pd1 Pd 0.63654(3) 0.17176(2) 0.222715(15) 0.02122(8) Uani 1 1 d .
S1 S 0.58172(11) 0.03583(7) 0.16365(6) 0.0284(3) Uani 1 1 d .
S2 S 0.80788(10) 0.09817(7) 0.28789(5) 0.0259(2) Uani 1 1 d .
O1 O 0.7693(3) 0.24869(19) 0.38464(14) 0.0297(7) Uani 1 1 d .
C1 C 0.6988(5) -0.0414(3) 0.2104(2) 0.0358(12) Uani 1 1 d .
H1A H 0.6608 -0.0661 0.2453 0.043 Uiso 1 1 calc R
H1B H 0.7144 -0.0894 0.1823 0.043 Uiso 1 1 calc R
C2 C 0.8280(4) 0.0017(3) 0.2391(2) 0.0341(11) Uani 1 1 d .
H2A H 0.8718 0.0192 0.2041 0.041 Uiso 1 1 calc R
H2B H 0.8839 -0.0408 0.2660 0.041 Uiso 1 1 calc R
C3 C 0.6464(4) 0.0439(3) 0.0904(2) 0.0273(10) Uani 1 1 d .
C4 C 0.6951(4) 0.1220(3) 0.0711(2) 0.0318(11) Uani 1 1 d .
H4A H 0.7013 0.1717 0.0976 0.038 Uiso 1 1 calc R
C5 C 0.7349(4) 0.1255(3) 0.0113(2) 0.0335(11) Uani 1 1 d .
H5A H 0.7686 0.1779 -0.0018 0.040 Uiso 1 1 calc R
C6 C 0.7253(4) 0.0532(3) -0.0282(2) 0.0364(12) Uani 1 1 d .
H6A H 0.7501 0.0569 -0.0685 0.044 Uiso 1 1 calc R
C7 C 0.6784(4) -0.0257(3) -0.0083(2) 0.0366(12) Uani 1 1 d .
H1 H 0.6767 -0.0770 -0.0345 0.033(12) Uiso 1 1 d R
C8 C 0.6371(4) -0.0309(3) 0.0506(2) 0.0321(11) Uani 1 1 d .
H8A H 0.6036 -0.0834 0.0635 0.038 Uiso 1 1 calc R
C9 C 0.7411(5) 0.0485(3) 0.3516(2) 0.0293(10) Uani 1 1 d .
C10 C 0.8288(5) 0.0166(3) 0.4051(2) 0.0416(12) Uani 1 1 d .
H10A H 0.9190 0.0210 0.4071 0.050 Uiso 1 1 calc R
C11 C 0.7805(7) -0.0216(3) 0.4552(3) 0.0537(15) Uani 1 1 d .
H11A H 0.8390 -0.0436 0.4909 0.064 Uiso 1 1 calc R
C12 C 0.6484(7) -0.0278(3) 0.4534(3) 0.0579(17) Uani 1 1 d .
H12A H 0.6179 -0.0531 0.4881 0.070 Uiso 1 1 calc R
C13 C 0.5600(6) 0.0036(3) 0.4003(3) 0.0469(14) Uani 1 1 d .
H13A H 0.4700 -0.0010 0.3989 0.056 Uiso 1 1 calc R
C14 C 0.6068(5) 0.0421(3) 0.3487(2) 0.0337(11) Uani 1 1 d .
H14A H 0.5481 0.0633 0.3126 0.040 Uiso 1 1 calc R
C15 C 0.8360(4) 0.3177(3) 0.2695(2) 0.0232(9) Uani 1 1 d .
H15A H 0.8958 0.2733 0.2930 0.028 Uiso 1 1 calc R
C16 C 0.6950(4) 0.2906(2) 0.2740(2) 0.0237(9) Uani 1 1 d .
H16A H 0.6342 0.3379 0.2560 0.028 Uiso 1 1 calc R
C17 C 0.6756(4) 0.2693(3) 0.3379(2) 0.0251(10) Uani 1 1 d .
C18 C 0.5388(4) 0.2611(3) 0.3477(2) 0.0255(9) Uani 1 1 d .
H18A H 0.4719 0.2744 0.3125 0.031 Uiso 1 1 calc R
C19 C 0.5033(4) 0.2362(3) 0.4027(2) 0.0271(10) Uani 1 1 d .
H19A H 0.5693 0.2276 0.4392 0.032 Uiso 1 1 calc R
C20 C 0.8699(4) 0.4063(3) 0.3041(2) 0.0260(10) Uani 1 1 d .
C21 C 0.9640(4) 0.4104(3) 0.3610(2) 0.0291(10) Uani 1 1 d .
H21A H 1.0073 0.3592 0.3774 0.035 Uiso 1 1 calc R
C22 C 0.9950(4) 0.4895(3) 0.3940(2) 0.0337(11) Uani 1 1 d .
H22A H 1.0588 0.4907 0.4319 0.040 Uiso 1 1 calc R
C23 C 0.9322(5) 0.5652(3) 0.3708(3) 0.0382(12) Uani 1 1 d .
H23A H 0.9527 0.6181 0.3931 0.046 Uiso 1 1 calc R
C24 C 0.8383(5) 0.5635(3) 0.3146(3) 0.0474(14) Uani 1 1 d .
H24A H 0.7956 0.6153 0.2987 0.057 Uiso 1 1 calc R
C25 C 0.8068(5) 0.4840(3) 0.2811(2) 0.0378(12) Uani 1 1 d .
H25A H 0.7431 0.4833 0.2431 0.045 Uiso 1 1 calc R
C26 C 0.8620(4) 0.3225(3) 0.2002(2) 0.0274(10) Uani 1 1 d .
C27 C 0.9863(4) 0.3020(3) 0.1884(2) 0.0305(11) Uani 1 1 d .
H27A H 1.0508 0.2825 0.2228 0.037 Uiso 1 1 calc R
C28 C 1.0166(5) 0.3095(3) 0.1283(3) 0.0442(13) Uani 1 1 d .
H28A H 1.1011 0.2962 0.1224 0.053 Uiso 1 1 calc R
C29 C 0.9221(5) 0.3369(3) 0.0760(3) 0.0456(14) Uani 1 1 d .
H29A H 0.9419 0.3415 0.0347 0.055 Uiso 1 1 calc R
C30 C 0.7976(5) 0.3572(3) 0.0864(2) 0.0411(12) Uani 1 1 d .
H30A H 0.7332 0.3757 0.0516 0.049 Uiso 1 1 calc R
C31 C 0.7677(4) 0.3504(3) 0.1473(2) 0.0320(11) Uani 1 1 d .
H31A H 0.6834 0.3646 0.1533 0.038 Uiso 1 1 calc R
C32 C 0.3668(4) 0.2214(3) 0.4094(2) 0.0270(10) Uani 1 1 d .
C33 C 0.3254(4) 0.2398(3) 0.4669(2) 0.0316(10) Uani 1 1 d .
H33A H 0.3862 0.2590 0.5030 0.038 Uiso 1 1 calc R
C34 C 0.1949(5) 0.2300(3) 0.4714(3) 0.0420(13) Uani 1 1 d .
H34A H 0.1679 0.2451 0.5098 0.050 Uiso 1 1 calc R
C35 C 0.1042(5) 0.1981(3) 0.4194(3) 0.0450(14) Uani 1 1 d .
H35A H 0.0165 0.1909 0.4227 0.054 Uiso 1 1 calc R
C36 C 0.1452(5) 0.1769(3) 0.3628(3) 0.0464(13) Uani 1 1 d .
H36A H 0.0855 0.1534 0.3280 0.056 Uiso 1 1 calc R
C37 C 0.2739(4) 0.1902(3) 0.3571(2) 0.0426(13) Uani 1 1 d .
H37A H 0.2992 0.1780 0.3178 0.051 Uiso 1 1 calc R

loop_
_atom_site_aniso_label
_atom_site_aniso_U_11
_atom_site_aniso_U_22
_atom_site_aniso_U_33
_atom_site_aniso_U_23
_atom_site_aniso_U_13
_atom_site_aniso_U_12
I1 0.02766(15) 0.03823(17) 0.02838(17) 0.00233(14) 0.00006(12) 0.00267(14)
Pd1 0.02283(16) 0.02104(16) 0.01994(18) 0.00016(14) 0.00458(13) -0.00024(14)
S1 0.0339(6) 0.0273(6) 0.0256(6) -0.0043(5) 0.0096(5) -0.0052(5)
S2 0.0259(5) 0.0236(5) 0.0280(6) 0.0024(5) 0.0043(5) 0.0016(5)
O1 0.0290(16) 0.0343(17) 0.0258(17) -0.0021(14) 0.0055(14) -0.0001(14)
C1 0.060(3) 0.024(2) 0.026(3) 0.000(2) 0.016(2) 0.000(2)
C2 0.039(3) 0.031(2) 0.035(3) 0.005(2) 0.014(2) 0.008(2)
C3 0.027(2) 0.031(2) 0.024(2) 0.001(2) 0.006(2) 0.005(2)
C4 0.035(3) 0.030(2) 0.029(3) 0.000(2) 0.004(2) 0.002(2)
C5 0.034(3) 0.036(3) 0.031(3) 0.011(2) 0.010(2) 0.005(2)
C6 0.036(3) 0.051(3) 0.025(3) 0.006(2) 0.013(2) 0.013(2)
C7 0.040(3) 0.045(3) 0.027(3) -0.008(2) 0.011(2) 0.010(2)
C8 0.030(2) 0.034(3) 0.032(3) -0.003(2) 0.005(2) -0.001(2)
C9 0.048(3) 0.019(2) 0.023(3) -0.0032(19) 0.011(2) -0.002(2)
C10 0.061(3) 0.033(3) 0.028(3) 0.004(2) 0.003(3) 0.008(3)
C11 0.096(5) 0.035(3) 0.027(3) 0.006(2) 0.003(3) 0.012(3)
C12 0.120(6) 0.027(3) 0.037(3) 0.003(2) 0.040(4) -0.001(3)
C13 0.071(4) 0.029(3) 0.051(4) 0.000(3) 0.038(3) -0.007(3)
C14 0.047(3) 0.024(2) 0.034(3) -0.002(2) 0.016(2) -0.003(2)
C15 0.022(2) 0.019(2) 0.028(3) 0.0007(19) 0.0057(19) -0.0037(18)
C16 0.026(2) 0.0151(19) 0.028(3) 0.0033(18) -0.0007(19) -0.0040(17)
C17 0.023(2) 0.022(2) 0.031(3) -0.0181(19) 0.008(2) -0.0082(18)
C18 0.026(2) 0.025(2) 0.024(2) -0.0025(19) 0.0031(19) 0.0032(19)
C19 0.025(2) 0.029(2) 0.027(3) -0.002(2) 0.0036(19) -0.0006(19)
C20 0.022(2) 0.023(2) 0.036(3) -0.002(2) 0.013(2) -0.0022(18)
C21 0.028(2) 0.027(2) 0.035(3) -0.002(2) 0.011(2) -0.005(2)
C22 0.033(3) 0.037(3) 0.031(3) -0.004(2) 0.005(2) -0.008(2)
C23 0.046(3) 0.029(3) 0.044(3) -0.009(2) 0.020(3) -0.008(2)
C24 0.059(3) 0.022(2) 0.061(4) -0.001(3) 0.012(3) 0.007(2)
C25 0.041(3) 0.029(2) 0.042(3) -0.004(2) 0.004(2) 0.008(2)
C26 0.030(2) 0.021(2) 0.032(3) -0.002(2) 0.007(2) -0.003(2)
C27 0.031(2) 0.027(2) 0.035(3) 0.000(2) 0.010(2) -0.0032(19)
C28 0.050(3) 0.039(3) 0.052(4) 0.001(3) 0.031(3) 0.001(3)
C29 0.063(3) 0.043(3) 0.039(3) -0.002(3) 0.033(3) -0.011(3)
C30 0.050(3) 0.042(3) 0.030(3) 0.008(2) 0.008(3) -0.003(2)
C31 0.036(3) 0.033(2) 0.030(3) 0.004(2) 0.012(2) -0.001(2)
C32 0.028(2) 0.030(2) 0.023(2) 0.0047(19) 0.005(2) -0.0031(19)
C33 0.034(2) 0.033(2) 0.028(3) 0.007(2) 0.010(2) -0.001(2)
C34 0.040(3) 0.042(3) 0.052(4) 0.013(3) 0.029(3) 0.003(2)
C35 0.025(2) 0.048(3) 0.065(4) 0.024(3) 0.016(3) 0.003(2)
C36 0.030(3) 0.058(3) 0.051(4) 0.009(3) 0.008(3) -0.004(3)
C37 0.035(3) 0.059(3) 0.035(3) -0.003(3) 0.008(2) -0.006(3)

loop_
_atom_type_symbol
_atom_type_description
_atom_type_scat_dispersion_real
_atom_type_scat_dispersion_imag
_atom_type_scat_source
C C 0.0033 0.0016 'International Tables Vol C Tables 4.2.6.8 and 6.1.1.4'
H H 0.0000 0.0000 'International Tables Vol C Tables 4.2.6.8 and 6.1.1.4'
I I -0.4742 1.8119 'International Tables Vol C Tables 4.2.6.8 and 6.1.1.4'
O O 0.0106 0.0060 'International Tables Vol C Tables 4.2.6.8 and 6.1.1.4'
Pd Pd -0.9988 1.0072 'International Tables Vol C Tables 4.2.6.8 and 6.1.1.4'
S S 0.1246 0.1234 'International Tables Vol C Tables 4.2.6.8 and 6.1.1.4'

loop_
_geom_angle_atom_site_label_1
_geom_angle_atom_site_label_2
_geom_angle_atom_site_label_3
_geom_angle
C16 Pd1 S2 89.99(12)
C16 Pd1 S1 177.02(11)
S2 Pd1 S1 88.14(4)
C16 Pd1 I1 90.73(11)
S2 Pd1 I1 173.36(3)
S1 Pd1 I1 91.39(3)
C3 S1 C1 100.6(2)
C3 S1 Pd1 106.89(15)
C1 S1 Pd1 101.93(15)
C9 S2 C2 100.7(2)
C9 S2 Pd1 106.36(16)
C2 S2 Pd1 102.43(16)
C2 C1 S1 112.4(3)
C1 C2 S2 112.5(3)
C4 C3 C8 120.6(4)
C4 C3 S1 121.9(3)
C8 C3 S1 117.4(3)
C3 C4 C5 119.0(4)
C6 C5 C4 121.0(4)
C5 C6 C7 119.9(4)
C8 C7 C6 120.3(4)
C7 C8 C3 119.1(4)
C10 C9 C14 120.4(4)
C10 C9 S2 117.7(4)
C14 C9 S2 121.9(4)
C11 C10 C9 119.1(5)
C12 C11 C10 121.4(5)
C11 C12 C13 120.1(5)
C12 C13 C14 119.6(5)
C9 C14 C13 119.5(5)
C26 C15 C20 110.0(3)
C26 C15 C16 114.6(3)
C20 C15 C16 109.7(3)
C17 C16 C15 115.3(4)
C17 C16 Pd1 101.8(2)
C15 C16 Pd1 112.1(3)
O1 C17 C16 123.3(4)
O1 C17 C18 118.7(4)
C16 C17 C18 117.6(4)
C19 C18 C17 125.4(4)
C18 C19 C32 124.1(4)
C21 C20 C25 117.7(4)
C21 C20 C15 120.3(4)
C25 C20 C15 122.0(4)
C20 C21 C22 121.5(4)
C23 C22 C21 120.1(5)
C22 C23 C24 119.9(4)
C23 C24 C25 120.2(5)
C20 C25 C24 120.6(5)
C31 C26 C27 117.1(4)
C31 C26 C15 123.0(4)
C27 C26 C15 119.9(4)
C28 C27 C26 122.3(5)
C27 C28 C29 120.2(5)
C28 C29 C30 118.7(4)
C31 C30 C29 121.0(5)
C30 C31 C26 120.7(4)
C33 C32 C37 118.0(4)
C33 C32 C19 121.4(4)
C37 C32 C19 120.6(4)
C34 C33 C32 120.7(5)
C35 C34 C33 120.6(5)
C36 C35 C34 119.1(4)
C35 C36 C37 120.5(5)
C36 C37 C32 121.0(5)

loop_
_geom_bond_atom_site_label_1
_geom_bond_atom_site_label_2
_geom_bond_distance
I1 Pd1 2.6205(5)
Pd1 C16 2.124(4)
Pd1 S2 2.3051(11)
Pd1 S1 2.4137(12)
S1 C3 1.796(4)
S1 C1 1.827(5)
S2 C9 1.786(4)
S2 C2 1.820(4)
O1 C17 1.276(5)
C1 C2 1.505(6)
C3 C4 1.377(6)
C3 C8 1.400(6)
C4 C5 1.394(6)
C5 C6 1.367(6)
C6 C7 1.385(6)
C7 C8 1.386(6)
C9 C10 1.383(6)
C9 C14 1.384(6)
C10 C11 1.375(7)
C11 C12 1.365(8)
C12 C13 1.380(8)
C13 C14 1.397(6)
C15 C26 1.529(6)
C15 C20 1.534(5)
C15 C16 1.538(5)
C16 C17 1.429(6)
C17 C18 1.475(5)
C18 C19 1.332(6)
C19 C32 1.465(6)
C20 C21 1.385(6)
C20 C25 1.387(6)
C21 C22 1.390(6)
C22 C23 1.361(6)
C23 C24 1.374(7)
C24 C25 1.400(6)
C26 C31 1.392(6)
C26 C27 1.393(5)
C27 C28 1.360(6)
C28 C29 1.383(7)
C29 C30 1.383(6)
C30 C31 1.376(6)
C32 C33 1.385(6)
C32 C37 1.392(6)
C33 C34 1.382(6)
C34 C35 1.380(7)
C35 C36 1.375(7)
C36 C37 1.376(6)

loop_
_geom_torsion_atom_site_label_1
_geom_torsion_atom_site_label_2
_geom_torsion_atom_site_label_3
_geom_torsion_atom_site_label_4
_geom_torsion
C16 Pd1 S1 C3 -49(2)
S2 Pd1 S1 C3 -100.65(15)
I1 Pd1 S1 C3 85.98(15)
C16 Pd1 S1 C1 56(2)
S2 Pd1 S1 C1 4.42(15)
I1 Pd1 S1 C1 -168.96(15)
C16 Pd1 S2 C9 95.55(18)
S1 Pd1 S2 C9 -86.78(15)
I1 Pd1 S2 C9 -0.7(3)
C16 Pd1 S2 C2 -159.24(18)
S1 Pd1 S2 C2 18.44(15)
I1 Pd1 S2 C2 104.5(3)
C3 S1 C1 C2 76.7(3)
Pd1 S1 C1 C2 -33.3(3)
S1 C1 C2 S2 54.5(4)
C9 S2 C2 C1 63.9(4)
Pd1 S2 C2 C1 -45.7(3)
C1 S1 C3 C4 -116.2(4)
Pd1 S1 C3 C4 -10.1(4)
C1 S1 C3 C8 68.3(4)
Pd1 S1 C3 C8 174.4(3)
C8 C3 C4 C5 0.0(6)
S1 C3 C4 C5 -175.3(3)
C3 C4 C5 C6 0.5(7)
C4 C5 C6 C7 -1.7(7)
C5 C6 C7 C8 2.2(7)
C6 C7 C8 C3 -1.6(7)
C4 C3 C8 C7 0.5(7)
S1 C3 C8 C7 176.0(3)
C2 S2 C9 C10 87.3(4)
Pd1 S2 C9 C10 -166.2(3)
C2 S2 C9 C14 -93.1(4)
Pd1 S2 C9 C14 13.4(4)
C14 C9 C10 C11 0.1(7)
S2 C9 C10 C11 179.6(4)
C9 C10 C11 C12 -0.7(8)
C10 C11 C12 C13 0.9(8)
C11 C12 C13 C14 -0.4(8)
C10 C9 C14 C13 0.3(6)
S2 C9 C14 C13 -179.2(3)
C12 C13 C14 C9 -0.1(7)
C26 C15 C16 C17 168.5(3)
C20 C15 C16 C17 -67.2(4)
C26 C15 C16 Pd1 52.6(4)
C20 C15 C16 Pd1 176.9(3)
S2 Pd1 C16 C17 -63.9(3)
S1 Pd1 C16 C17 -115(2)
I1 Pd1 C16 C17 109.5(3)
S2 Pd1 C16 C15 59.9(3)
S1 Pd1 C16 C15 9(2)
I1 Pd1 C16 C15 -126.7(3)
C15 C16 C17 O1 -19.8(6)
Pd1 C16 C17 O1 101.8(4)
C15 C16 C17 C18 167.4(3)
Pd1 C16 C17 C18 -70.9(4)
O1 C17 C18 C19 2.3(6)
C16 C17 C18 C19 175.4(4)
C17 C18 C19 C32 -174.6(4)
C26 C15 C20 C21 -120.9(4)
C16 C15 C20 C21 112.1(4)
C26 C15 C20 C25 60.4(5)
C16 C15 C20 C25 -66.5(5)
C25 C20 C21 C22 -0.2(6)
C15 C20 C21 C22 -178.9(4)
C20 C21 C22 C23 0.3(6)
C21 C22 C23 C24 -0.3(7)
C22 C23 C24 C25 0.3(7)
C21 C20 C25 C24 0.1(7)
C15 C20 C25 C24 178.8(4)
C23 C24 C25 C20 -0.2(7)
C20 C15 C26 C31 -88.9(5)
C16 C15 C26 C31 35.2(5)
C20 C15 C26 C27 88.3(5)
C16 C15 C26 C27 -147.6(4)
C31 C26 C27 C28 0.8(6)
C15 C26 C27 C28 -176.5(4)
C26 C27 C28 C29 -1.1(7)
C27 C28 C29 C30 0.7(7)
C28 C29 C30 C31 -0.1(7)
C29 C30 C31 C26 -0.2(7)
C27 C26 C31 C30 -0.1(6)
C15 C26 C31 C30 177.2(4)
C18 C19 C32 C33 -146.5(4)
C18 C19 C32 C37 32.0(7)
C37 C32 C33 C34 -2.1(7)
C19 C32 C33 C34 176.6(4)
C32 C33 C34 C35 2.8(7)
C33 C34 C35 C36 -0.6(7)
C34 C35 C36 C37 -2.2(8)
C35 C36 C37 C32 2.9(8)
C33 C32 C37 C36 -0.8(7)
C19 C32 C37 C36 -179.4(4)
